data_7127160
loop_
_publ_author_name
'\<Skoch, Karel'
'Daniliuc, Constantin G.'
'Kehr, Gerald'
'Erker, Gerhard'

_publ_section_title
;
 Using the FpXylBH<sub>2</sub>&#x2022;SMe<sub>2</sub> reagent for the
 regioselective synthesis of cyclic bis(alkenyl)boranes.
;
_journal_issue 81
_journal_name_full 'Chemical communications (Cambridge, England)'
_journal_page_first 12178
_journal_page_last 12181
_journal_paper_doi 10.1039/d0cc05230b
_journal_volume 56
_journal_year 2020
_chemical_formula_sum 'C31 H32 B F6 N'
_chemical_formula_weight 543.38
_space_group_crystal_system monoclinic
_space_group_IT_number 14
_space_group_name_Hall '-P 2ybc'
_space_group_name_H-M_alt 'P 1 21/c 1'
_atom_sites_solution_hydrogens geom
_audit_creation_method 'APEX3 v2019.1-0'
_audit_update_record
;
2020-07-16 deposited with the CCDC.	2020-09-02 downloaded from the CCDC.
;
_cell_angle_alpha 90
_cell_angle_beta 93.565(3)
_cell_angle_gamma 90
_cell_formula_units_Z 4
_cell_length_a 8.7063(4)
_cell_length_b 17.2992(10)
_cell_length_c 18.1817(9)
_cell_measurement_reflns_used 3782
_cell_measurement_temperature 100.(2)
_cell_measurement_theta_max 66.5607
_cell_measurement_theta_min 3.5299
_cell_volume 2733.1(2)
_computing_cell_refinement 'SAINT V8.40A (Bruker Nano, Inc., 2019)'
_computing_data_collection 'APEX3 v2019.1-0'
_computing_data_reduction 'SAINT V8.40A (Bruker Nano, Inc., 2019)'
_computing_molecular_graphics 'shelXle (C.B. Huebschle, rev 958)'
_computing_structure_refinement 'SHELXL-2018/3 (Sheldrick, 2018)'
_computing_structure_solution 'SHELXT 2014/5 (Sheldrick, 2014)'
_diffrn_ambient_temperature 100.(2)
_diffrn_detector_area_resol_mean 8.3333
_diffrn_measured_fraction_theta_full 0.987
_diffrn_measured_fraction_theta_max 0.987
_diffrn_measurement_device_type 'Bruker APEX II diffractometer'
_diffrn_measurement_method 'phi / omega scans'
_diffrn_radiation_monochromator graphite
_diffrn_radiation_type CuK\a
_diffrn_radiation_wavelength 1.54178
_diffrn_reflns_av_R_equivalents 0.1320
_diffrn_reflns_av_unetI/netI 0.0837
_diffrn_reflns_limit_h_max 10
_diffrn_reflns_limit_h_min -10
_diffrn_reflns_limit_k_max 20
_diffrn_reflns_limit_k_min -20
_diffrn_reflns_limit_l_max 21
_diffrn_reflns_limit_l_min -21
_diffrn_reflns_number 36782
_diffrn_reflns_theta_full 66.68
_diffrn_reflns_theta_max 66.68
_diffrn_reflns_theta_min 4.87
_diffrn_source 'Cu sealed tube'
_diffrn_source_type 'fine-focus sealed tube'
_exptl_absorpt_coefficient_mu 0.880
_exptl_absorpt_correction_T_max 0.95
_exptl_absorpt_correction_T_min 0.76
_exptl_absorpt_correction_type multi-scan
_exptl_absorpt_process_details
;

SADABS-2016/2 Bruker AXS area detector scaling and absorption correction.
Krause, L., Herbst-Irmer, R., Sheldrick G.M. & Stalke D., J. Appl. Cryst.
48 (2015) 3-10.
;
_exptl_crystal_colour colourless
_exptl_crystal_density_diffrn 1.321
_exptl_crystal_density_method 'not measured'
_exptl_crystal_description plate
_exptl_crystal_F_000 1136
_exptl_crystal_size_max 0.140
_exptl_crystal_size_mid 0.120
_exptl_crystal_size_min 0.060
_refine_diff_density_max 0.477
_refine_diff_density_min -0.247
_refine_ls_extinction_coef 0.0019(3)
_refine_ls_extinction_method 'SHELXL-2018/3 (Sheldrick 2018)'
_refine_ls_goodness_of_fit_ref 1.033
_refine_ls_hydrogen_treatment constr
_refine_ls_matrix_type full
_refine_ls_number_parameters 359
_refine_ls_number_reflns 4778
_refine_ls_number_restraints 0
_refine_ls_restrained_S_all 1.033
_refine_ls_R_factor_all 0.0994
_refine_ls_R_factor_gt 0.0630
_refine_ls_shift/su_max 0.000
_refine_ls_shift/su_mean 0.000
_refine_ls_structure_factor_coef Fsqd
_refine_ls_weighting_details 'w=1/[\s^2^(Fo^2^)+(0.0466P)^2^+2.9208P] where P=(Fo^2^+2Fc^2^)/3'
_refine_ls_weighting_scheme calc
_refine_ls_wR_factor_gt 0.1400
_refine_ls_wR_factor_ref 0.1599
_reflns_number_gt 3239
_reflns_number_total 4778
_reflns_threshold_expression 'I > 2\s(I)'
_cod_data_source_file d0cc05230b2.cif
_cod_data_source_block erk9814
_cod_depositor_comments
;
The following automatic conversions were performed:

data item '_exptl_absorpt_correction_type' value 'Multi-Scan' was
changed to 'multi-scan' in accordance with the
/home/data/users/saulius/crontab/automatic-downloads/rss-feeds/RSC/lib/dictionaries/cif_core.dic
dictionary named 'cif_core.dic' version 2.4.2 last updated on
2011-04-26.

Automatic conversion script
Id: cif_fix_values 7556 2019-12-06 15:28:31Z antanas 

 Adding full bibliography for 7127153--7127160.cif.
;
_cod_database_code 7127160

loop_
_space_group_symop_operation_xyz
'x, y, z'
'-x, y+1/2, -z+1/2'
'-x, -y, -z'
'x, -y-1/2, z-1/2'

loop_
_atom_site_type_symbol
_atom_site_label
_atom_site_fract_x
_atom_site_fract_y
_atom_site_fract_z
_atom_site_U_iso_or_equiv
_atom_site_adp_type
_atom_site_calc_flag
_atom_site_refinement_flags_adp
_atom_site_refinement_flags_occupancy
_atom_site_refinement_flags_posn
_atom_site_occupancy
_atom_site_disorder_assembly
_atom_site_disorder_group
B B1 0.2747(4) 0.6465(2) 0.31756(19) 0.0294(8) Uani d . . . 1 . .
C C1 0.1609(3) 0.61366(17) 0.18515(16) 0.0275(7) Uani d . . . 1 . .
H H1 0.189988 0.56285 0.200133 0.033 Uiso calc U . R 1 . .
C C2 0.1776(3) 0.66586(17) 0.24048(16) 0.0269(7) Uani d . . . 1 . .
C C3 0.4803(3) 0.74125(18) 0.37701(17) 0.0312(7) Uani d . . . 1 . .
H H3 0.522951 0.694616 0.396891 0.037 Uiso calc U . R 1 . .
C C4 0.3418(3) 0.73083(18) 0.34018(16) 0.0283(7) Uani d . . . 1 . .
C C11 0.1347(3) 0.74817(18) 0.24759(16) 0.0298(7) Uani d . . . 1 . .
C C12 0.0119(4) 0.78836(18) 0.21251(18) 0.0327(7) Uani d . . . 1 . .
H H12 -0.049077 0.764604 0.173683 0.039 Uiso calc U . R 1 . .
C C13 -0.0209(4) 0.86279(19) 0.23434(19) 0.0376(8) Uani d . . . 1 . .
H H13 -0.103453 0.8903 0.209817 0.045 Uiso calc U . R 1 . .
C C14 0.0656(4) 0.89760(18) 0.29164(19) 0.0366(8) Uani d . . . 1 . .
H H14 0.040271 0.948392 0.30663 0.044 Uiso calc U . R 1 . .
C C15 0.1886(4) 0.85943(18) 0.32742(19) 0.0355(8) Uani d . . . 1 . .
H H15 0.246807 0.884075 0.366641 0.043 Uiso calc U . R 1 . .
C C16 0.2270(4) 0.78484(17) 0.30592(17) 0.0309(7) Uani d . . . 1 . .
C C21 0.1059(3) 0.61839(17) 0.10452(16) 0.0274(7) Uani d . . . 1 . .
C C22 0.1615(4) 0.69269(19) 0.06806(18) 0.0372(8) Uani d . . . 1 . .
H H22A 0.119761 0.737791 0.092612 0.056 Uiso calc U . R 1 . .
H H22B 0.126005 0.692996 0.015844 0.056 Uiso calc U . R 1 . .
H H22C 0.274211 0.694619 0.072486 0.056 Uiso calc U . R 1 . .
C C23 -0.0692(3) 0.61133(19) 0.09374(17) 0.0326(7) Uani d . . . 1 . .
H H23A -0.102811 0.563836 0.117332 0.049 Uiso calc U . R 1 . .
H H23B -0.099482 0.60959 0.040949 0.049 Uiso calc U . R 1 . .
H H23C -0.117432 0.656048 0.116043 0.049 Uiso calc U . R 1 . .
C C24 0.1764(4) 0.55005(18) 0.06418(18) 0.0341(7) Uani d . . . 1 . .
H H24A 0.288812 0.552021 0.071462 0.051 Uiso calc U . R 1 . .
H H24B 0.146407 0.553251 0.011418 0.051 Uiso calc U . R 1 . .
H H24C 0.13886 0.501363 0.083974 0.051 Uiso calc U . R 1 . .
C C31 0.5823(3) 0.81097(18) 0.39351(17) 0.0293(7) Uani d . . . 1 . .
C C32 0.5794(4) 0.8676(2) 0.32839(19) 0.0386(8) Uani d . . . 1 . .
H H32A 0.60966 0.840508 0.284242 0.058 Uiso calc U . R 1 . .
H H32B 0.651415 0.910092 0.339945 0.058 Uiso calc U . R 1 . .
H H32C 0.475218 0.888462 0.319445 0.058 Uiso calc U . R 1 . .
C C33 0.5390(4) 0.8521(2) 0.46435(19) 0.0391(8) Uani d . . . 1 . .
H H33A 0.432987 0.871105 0.4579 0.059 Uiso calc U . R 1 . .
H H33B 0.608921 0.895654 0.474623 0.059 Uiso calc U . R 1 . .
H H33C 0.547417 0.815582 0.505643 0.059 Uiso calc U . R 1 . .
C C34 0.7495(4) 0.7817(2) 0.4059(2) 0.0411(8) Uani d . . . 1 . .
H H34A 0.757719 0.748025 0.449313 0.062 Uiso calc U . R 1 . .
H H34B 0.818973 0.825962 0.413834 0.062 Uiso calc U . R 1 . .
H H34C 0.777997 0.752714 0.362547 0.062 Uiso calc U . R 1 . .
C C41 0.3956(3) 0.57541(18) 0.31664(17) 0.0298(7) Uani d . . . 1 . .
C C42 0.5254(3) 0.57360(19) 0.27266(17) 0.0329(7) Uani d . . . 1 . .
C C43 0.6270(4) 0.5107(2) 0.27519(18) 0.0388(8) Uani d . . . 1 . .
H H43 0.712411 0.511551 0.245122 0.047 Uiso calc U . R 1 . .
C C44 0.6071(4) 0.4476(2) 0.31979(18) 0.0380(8) Uani d . . . 1 . .
H H44 0.6774 0.405534 0.321064 0.046 Uiso calc U . R 1 . .
C C45 0.4811(4) 0.44757(19) 0.36278(18) 0.0336(7) Uani d . . . 1 . .
C C46 0.3794(4) 0.50992(18) 0.36030(17) 0.0311(7) Uani d . . . 1 . .
H H46 0.293855 0.507676 0.390194 0.037 Uiso calc U . R 1 . .
C C47 0.5695(3) 0.6342(2) 0.21874(18) 0.0353(8) Uani d . . . 1 . .
F F1 0.4824(2) 0.69656(11) 0.21082(10) 0.0402(5) Uani d . . . 1 . .
F F2 0.5765(2) 0.60344(12) 0.15072(10) 0.0485(5) Uani d . . . 1 . .
F F3 0.7143(2) 0.66064(12) 0.23697(11) 0.0474(5) Uani d . . . 1 . .
C C48 0.4499(4) 0.3809(2) 0.41135(18) 0.0379(8) Uani d . . . 1 . .
F F4 0.4343(2) 0.40359(12) 0.48178(11) 0.0495(6) Uani d . . . 1 . .
F F5 0.3179(2) 0.34411(12) 0.39137(12) 0.0509(6) Uani d . . . 1 . .
F F6 0.5610(2) 0.32749(11) 0.41390(12) 0.0479(5) Uani d . . . 1 . .
N N51 0.1488(3) 0.62648(14) 0.37883(13) 0.0258(6) Uani d . . . 1 . .
C C52 0.0072(3) 0.59967(18) 0.36024(18) 0.0328(7) Uani d . . . 1 . .
H H52 -0.023357 0.592213 0.30967 0.039 Uiso calc U . R 1 . .
C C53 -0.0955(4) 0.5826(2) 0.41316(19) 0.0394(8) Uani d . . . 1 . .
H H53 -0.195696 0.564178 0.398867 0.047 Uiso calc U . R 1 . .
C C54 -0.0517(4) 0.59241(18) 0.48594(19) 0.0355(8) Uani d . . . 1 . .
H H54 -0.121052 0.580826 0.522738 0.043 Uiso calc U . R 1 . .
C C55 0.0936(4) 0.61922(18) 0.50539(18) 0.0334(7) Uani d . . . 1 . .
H H55 0.127097 0.625428 0.555771 0.04 Uiso calc U . R 1 . .
C C56 0.1894(4) 0.63684(19) 0.45087(17) 0.0329(7) Uani d . . . 1 . .
H H56 0.288468 0.657196 0.464377 0.039 Uiso calc U . R 1 . .

loop_
_atom_site_aniso_label
_atom_site_aniso_U_11
_atom_site_aniso_U_22
_atom_site_aniso_U_33
_atom_site_aniso_U_12
_atom_site_aniso_U_13
_atom_site_aniso_U_23
B1 0.0243(17) 0.037(2) 0.0265(19) -0.0020(14) 0.0013(14) -0.0048(15)
C1 0.0259(15) 0.0279(16) 0.0287(17) -0.0004(12) 0.0009(12) 0.0014(13)
C2 0.0217(14) 0.0342(17) 0.0250(16) -0.0051(12) 0.0020(12) -0.0027(13)
C3 0.0333(17) 0.0333(18) 0.0269(17) -0.0016(13) 0.0011(13) 0.0012(13)
C4 0.0265(15) 0.0345(17) 0.0239(16) -0.0048(13) 0.0028(12) -0.0014(13)
C11 0.0258(15) 0.0382(18) 0.0259(17) -0.0054(13) 0.0052(13) 0.0024(13)
C12 0.0318(17) 0.0336(18) 0.0332(18) -0.0008(13) 0.0056(14) -0.0024(14)
C13 0.0312(17) 0.039(2) 0.043(2) 0.0006(14) 0.0053(15) 0.0047(15)
C14 0.0406(19) 0.0283(17) 0.042(2) -0.0051(14) 0.0156(15) -0.0048(15)
C15 0.0357(18) 0.0324(18) 0.0393(19) -0.0064(14) 0.0095(15) -0.0006(14)
C16 0.0354(17) 0.0295(17) 0.0289(17) -0.0075(13) 0.0105(14) 0.0016(13)
C21 0.0280(15) 0.0255(16) 0.0285(16) -0.0010(12) 0.0011(12) -0.0028(13)
C22 0.045(2) 0.0333(18) 0.0335(19) -0.0008(14) 0.0067(15) 0.0004(14)
C23 0.0275(16) 0.0404(19) 0.0295(17) -0.0002(13) -0.0026(13) -0.0033(14)
C24 0.0381(18) 0.0319(18) 0.0322(18) 0.0022(14) 0.0016(14) -0.0033(14)
C31 0.0274(16) 0.0312(17) 0.0284(17) -0.0037(12) -0.0042(13) -0.0009(13)
C32 0.0373(18) 0.0385(19) 0.040(2) -0.0056(14) -0.0006(15) 0.0070(15)
C33 0.0379(19) 0.0404(19) 0.040(2) -0.0092(15) 0.0052(15) -0.0100(15)
C34 0.0299(17) 0.044(2) 0.049(2) -0.0063(14) -0.0056(15) -0.0005(16)
C41 0.0206(15) 0.0423(19) 0.0260(17) -0.0015(13) -0.0022(12) -0.0117(14)
C42 0.0260(16) 0.0424(19) 0.0300(18) -0.0009(13) -0.0008(13) -0.0089(14)
C43 0.0262(17) 0.056(2) 0.0346(19) 0.0038(15) 0.0025(14) -0.0158(16)
C44 0.0300(17) 0.048(2) 0.0356(19) 0.0103(15) -0.0003(14) -0.0094(16)
C45 0.0299(17) 0.0378(19) 0.0325(18) 0.0042(13) -0.0034(14) -0.0117(14)
C46 0.0282(16) 0.0384(18) 0.0265(17) 0.0009(13) -0.0002(13) -0.0054(14)
C47 0.0225(16) 0.053(2) 0.0303(18) -0.0012(14) 0.0013(13) -0.0130(15)
F1 0.0330(10) 0.0519(12) 0.0364(11) 0.0000(9) 0.0074(8) 0.0068(9)
F2 0.0487(12) 0.0660(14) 0.0315(11) -0.0071(10) 0.0088(9) -0.0098(10)
F3 0.0264(10) 0.0667(14) 0.0489(12) -0.0105(9) 0.0015(9) -0.0026(10)
C48 0.0349(18) 0.041(2) 0.037(2) 0.0107(15) -0.0059(15) -0.0092(15)
F4 0.0667(14) 0.0469(12) 0.0349(11) 0.0138(10) 0.0013(10) -0.0028(9)
F5 0.0415(12) 0.0510(13) 0.0589(14) -0.0036(9) -0.0065(10) 0.0052(10)
F6 0.0442(11) 0.0410(12) 0.0579(13) 0.0146(9) -0.0023(10) -0.0063(10)
N51 0.0224(12) 0.0266(13) 0.0285(14) 0.0014(10) 0.0020(10) -0.0035(10)
C52 0.0274(16) 0.0355(18) 0.0348(18) -0.0014(13) -0.0042(14) 0.0004(14)
C53 0.0241(16) 0.048(2) 0.046(2) -0.0071(14) 0.0020(15) 0.0087(16)
C54 0.0348(18) 0.0330(18) 0.039(2) 0.0048(14) 0.0085(15) 0.0057(14)
C55 0.0380(18) 0.0321(17) 0.0306(18) -0.0008(13) 0.0044(14) -0.0020(13)
C56 0.0287(16) 0.0374(18) 0.0327(18) -0.0066(13) 0.0028(14) -0.0066(14)

loop_
_atom_type_symbol
_atom_type_description
_atom_type_scat_dispersion_real
_atom_type_scat_dispersion_imag
_atom_type_scat_source
C C 0.0181 0.0091 'International Tables Vol C Tables 4.2.6.8 and 6.1.1.4'
H H 0.0000 0.0000 'International Tables Vol C Tables 4.2.6.8 and 6.1.1.4'
B B 0.0090 0.0039 'International Tables Vol C Tables 4.2.6.8 and 6.1.1.4'
F F 0.0727 0.0534 'International Tables Vol C Tables 4.2.6.8 and 6.1.1.4'
N N 0.0311 0.0180 'International Tables Vol C Tables 4.2.6.8 and 6.1.1.4'

loop_
_geom_angle_atom_site_label_1
_geom_angle_atom_site_label_2
_geom_angle_atom_site_label_3
_geom_angle_site_symmetry_1
_geom_angle_site_symmetry_3
_geom_angle
_geom_angle_publ_flag
C4 B1 C41 . . 117.6(3) ?
C4 B1 C2 . . 101.2(3) ?
C41 B1 C2 . . 116.8(3) ?
C4 B1 N51 . . 105.2(2) ?
C41 B1 N51 . . 107.9(3) ?
C2 B1 N51 . . 107.1(2) ?
C2 C1 C21 . . 134.1(3) ?
C2 C1 H1 . . 112.9 ?
C21 C1 H1 . . 112.9 ?
C1 C2 C11 . . 133.7(3) ?
C1 C2 B1 . . 122.0(3) ?
C11 C2 B1 . . 104.1(2) ?
C4 C3 C31 . . 134.1(3) ?
C4 C3 H3 . . 112.9 ?
C31 C3 H3 . . 112.9 ?
C3 C4 C16 . . 133.0(3) ?
C3 C4 B1 . . 122.9(3) ?
C16 C4 B1 . . 103.9(2) ?
C12 C11 C16 . . 119.6(3) ?
C12 C11 C2 . . 129.1(3) ?
C16 C11 C2 . . 110.9(3) ?
C13 C12 C11 . . 119.9(3) ?
C13 C12 H12 . . 120.0 ?
C11 C12 H12 . . 120.0 ?
C12 C13 C14 . . 120.6(3) ?
C12 C13 H13 . . 119.7 ?
C14 C13 H13 . . 119.7 ?
C13 C14 C15 . . 120.9(3) ?
C13 C14 H14 . . 119.5 ?
C15 C14 H14 . . 119.5 ?
C14 C15 C16 . . 120.1(3) ?
C14 C15 H15 . . 120.0 ?
C16 C15 H15 . . 120.0 ?
C15 C16 C11 . . 118.8(3) ?
C15 C16 C4 . . 129.4(3) ?
C11 C16 C4 . . 111.4(3) ?
C1 C21 C23 . . 111.8(2) ?
C1 C21 C22 . . 111.9(2) ?
C23 C21 C22 . . 110.4(3) ?
C1 C21 C24 . . 108.0(2) ?
C23 C21 C24 . . 107.5(2) ?
C22 C21 C24 . . 106.9(3) ?
C21 C22 H22A . . 109.5 ?
C21 C22 H22B . . 109.5 ?
H22A C22 H22B . . 109.5 ?
C21 C22 H22C . . 109.5 ?
H22A C22 H22C . . 109.5 ?
H22B C22 H22C . . 109.5 ?
C21 C23 H23A . . 109.5 ?
C21 C23 H23B . . 109.5 ?
H23A C23 H23B . . 109.5 ?
C21 C23 H23C . . 109.5 ?
H23A C23 H23C . . 109.5 ?
H23B C23 H23C . . 109.5 ?
C21 C24 H24A . . 109.5 ?
C21 C24 H24B . . 109.5 ?
H24A C24 H24B . . 109.5 ?
C21 C24 H24C . . 109.5 ?
H24A C24 H24C . . 109.5 ?
H24B C24 H24C . . 109.5 ?
C3 C31 C32 . . 111.9(2) ?
C3 C31 C33 . . 111.2(3) ?
C32 C31 C33 . . 110.9(3) ?
C3 C31 C34 . . 107.7(3) ?
C32 C31 C34 . . 107.0(3) ?
C33 C31 C34 . . 107.9(3) ?
C31 C32 H32A . . 109.5 ?
C31 C32 H32B . . 109.5 ?
H32A C32 H32B . . 109.5 ?
C31 C32 H32C . . 109.5 ?
H32A C32 H32C . . 109.5 ?
H32B C32 H32C . . 109.5 ?
C31 C33 H33A . . 109.5 ?
C31 C33 H33B . . 109.5 ?
H33A C33 H33B . . 109.5 ?
C31 C33 H33C . . 109.5 ?
H33A C33 H33C . . 109.5 ?
H33B C33 H33C . . 109.5 ?
C31 C34 H34A . . 109.5 ?
C31 C34 H34B . . 109.5 ?
H34A C34 H34B . . 109.5 ?
C31 C34 H34C . . 109.5 ?
H34A C34 H34C . . 109.5 ?
H34B C34 H34C . . 109.5 ?
C46 C41 C42 . . 114.4(3) ?
C46 C41 B1 . . 121.5(3) ?
C42 C41 B1 . . 124.1(3) ?
C43 C42 C41 . . 121.3(3) ?
C43 C42 C47 . . 112.2(3) ?
C41 C42 C47 . . 126.5(3) ?
C44 C43 C42 . . 122.2(3) ?
C44 C43 H43 . . 118.9 ?
C42 C43 H43 . . 118.9 ?
C43 C44 C45 . . 117.7(3) ?
C43 C44 H44 . . 121.1 ?
C45 C44 H44 . . 121.1 ?
C44 C45 C46 . . 120.3(3) ?
C44 C45 C48 . . 121.0(3) ?
C46 C45 C48 . . 118.7(3) ?
C45 C46 C41 . . 124.1(3) ?
C45 C46 H46 . . 118.0 ?
C41 C46 H46 . . 118.0 ?
F1 C47 F2 . . 106.3(3) ?
F1 C47 F3 . . 105.6(3) ?
F2 C47 F3 . . 105.1(2) ?
F1 C47 C42 . . 118.2(3) ?
F2 C47 C42 . . 110.5(3) ?
F3 C47 C42 . . 110.2(3) ?
F6 C48 F5 . . 106.7(3) ?
F6 C48 F4 . . 106.4(3) ?
F5 C48 F4 . . 105.0(3) ?
F6 C48 C45 . . 113.4(3) ?
F5 C48 C45 . . 113.0(3) ?
F4 C48 C45 . . 111.7(3) ?
C52 N51 C56 . . 118.2(3) ?
C52 N51 B1 . . 122.9(2) ?
C56 N51 B1 . . 118.9(2) ?
N51 C52 C53 . . 121.4(3) ?
N51 C52 H52 . . 119.3 ?
C53 C52 H52 . . 119.3 ?
C54 C53 C52 . . 119.6(3) ?
C54 C53 H53 . . 120.2 ?
C52 C53 H53 . . 120.2 ?
C53 C54 C55 . . 119.3(3) ?
C53 C54 H54 . . 120.4 ?
C55 C54 H54 . . 120.4 ?
C56 C55 C54 . . 118.8(3) ?
C56 C55 H55 . . 120.6 ?
C54 C55 H55 . . 120.6 ?
N51 C56 C55 . . 122.7(3) ?
N51 C56 H56 . . 118.7 ?
C55 C56 H56 . . 118.7 ?

loop_
_geom_bond_atom_site_label_1
_geom_bond_atom_site_label_2
_geom_bond_site_symmetry_2
_geom_bond_distance
_geom_bond_publ_flag
B1 C4 . 1.615(5) ?
B1 C41 . 1.619(5) ?
B1 C2 . 1.626(5) ?
B1 N51 . 1.648(4) ?
C1 C2 . 1.353(4) ?
C1 C21 . 1.516(4) ?
C1 H1 . 0.95 ?
C2 C11 . 1.480(4) ?
C3 C4 . 1.355(4) ?
C3 C31 . 1.517(4) ?
C3 H3 . 0.95 ?
C4 C16 . 1.477(4) ?
C11 C12 . 1.396(4) ?
C11 C16 . 1.438(4) ?
C12 C13 . 1.382(5) ?
C12 H12 . 0.95 ?
C13 C14 . 1.385(5) ?
C13 H13 . 0.95 ?
C14 C15 . 1.385(5) ?
C14 H14 . 0.95 ?
C15 C16 . 1.395(4) ?
C15 H15 . 0.95 ?
C21 C23 . 1.530(4) ?
C21 C22 . 1.538(4) ?
C21 C24 . 1.539(4) ?
C22 H22A . 0.98 ?
C22 H22B . 0.98 ?
C22 H22C . 0.98 ?
C23 H23A . 0.98 ?
C23 H23B . 0.98 ?
C23 H23C . 0.98 ?
C24 H24A . 0.98 ?
C24 H24B . 0.98 ?
C24 H24C . 0.98 ?
C31 C32 . 1.536(4) ?
C31 C33 . 1.538(4) ?
C31 C34 . 1.544(4) ?
C32 H32A . 0.98 ?
C32 H32B . 0.98 ?
C32 H32C . 0.98 ?
C33 H33A . 0.98 ?
C33 H33B . 0.98 ?
C33 H33C . 0.98 ?
C34 H34A . 0.98 ?
C34 H34B . 0.98 ?
C34 H34C . 0.98 ?
C41 C46 . 1.395(5) ?
C41 C42 . 1.425(4) ?
C42 C43 . 1.402(5) ?
C42 C47 . 1.502(5) ?
C43 C44 . 1.377(5) ?
C43 H43 . 0.95 ?
C44 C45 . 1.386(5) ?
C44 H44 . 0.95 ?
C45 C46 . 1.394(4) ?
C45 C48 . 1.488(5) ?
C46 H46 . 0.95 ?
C47 F1 . 1.321(4) ?
C47 F2 . 1.351(4) ?
C47 F3 . 1.362(4) ?
C48 F6 . 1.337(4) ?
C48 F5 . 1.344(4) ?
C48 F4 . 1.354(4) ?
N51 C52 . 1.340(4) ?
N51 C56 . 1.347(4) ?
C52 C53 . 1.385(5) ?
C52 H52 . 0.95 ?
C53 C54 . 1.365(5) ?
C53 H53 . 0.95 ?
C54 C55 . 1.373(5) ?
C54 H54 . 0.95 ?
C55 C56 . 1.368(4) ?
C55 H55 . 0.95 ?
C56 H56 . 0.95 ?

loop_
_geom_torsion_atom_site_label_1
_geom_torsion_atom_site_label_2
_geom_torsion_atom_site_label_3
_geom_torsion_atom_site_label_4
_geom_torsion_site_symmetry_1
_geom_torsion_site_symmetry_2
_geom_torsion_site_symmetry_3
_geom_torsion_site_symmetry_4
_geom_torsion
_geom_torsion_publ_flag
C21 C1 C2 C11 . . . . 7.4(6) ?
C21 C1 C2 B1 . . . . -166.4(3) ?
C4 B1 C2 C1 . . . . 148.6(3) ?
C41 B1 C2 C1 . . . . 19.6(4) ?
N51 B1 C2 C1 . . . . -101.5(3) ?
C4 B1 C2 C11 . . . . -26.8(3) ?
C41 B1 C2 C11 . . . . -155.8(3) ?
N51 B1 C2 C11 . . . . 83.1(3) ?
C31 C3 C4 C16 . . . . -5.9(6) ?
C31 C3 C4 B1 . . . . 167.6(3) ?
C41 B1 C4 C3 . . . . -18.7(4) ?
C2 B1 C4 C3 . . . . -147.2(3) ?
N51 B1 C4 C3 . . . . 101.4(3) ?
C41 B1 C4 C16 . . . . 156.4(3) ?
C2 B1 C4 C16 . . . . 27.9(3) ?
N51 B1 C4 C16 . . . . -83.5(3) ?
C1 C2 C11 C12 . . . . 29.9(5) ?
B1 C2 C11 C12 . . . . -155.5(3) ?
C1 C2 C11 C16 . . . . -158.0(3) ?
B1 C2 C11 C16 . . . . 16.6(3) ?
C16 C11 C12 C13 . . . . -0.5(4) ?
C2 C11 C12 C13 . . . . 171.0(3) ?
C11 C12 C13 C14 . . . . -1.0(5) ?
C12 C13 C14 C15 . . . . 1.3(5) ?
C13 C14 C15 C16 . . . . 0.0(5) ?
C14 C15 C16 C11 . . . . -1.5(4) ?
C14 C15 C16 C4 . . . . -173.4(3) ?
C12 C11 C16 C15 . . . . 1.7(4) ?
C2 C11 C16 C15 . . . . -171.2(3) ?
C12 C11 C16 C4 . . . . 175.0(3) ?
C2 C11 C16 C4 . . . . 2.1(3) ?
C3 C4 C16 C15 . . . . -33.1(5) ?
B1 C4 C16 C15 . . . . 152.5(3) ?
C3 C4 C16 C11 . . . . 154.5(3) ?
B1 C4 C16 C11 . . . . -19.9(3) ?
C2 C1 C21 C23 . . . . -85.7(4) ?
C2 C1 C21 C22 . . . . 38.8(5) ?
C2 C1 C21 C24 . . . . 156.2(3) ?
C4 C3 C31 C32 . . . . -37.6(5) ?
C4 C3 C31 C33 . . . . 87.1(4) ?
C4 C3 C31 C34 . . . . -154.9(4) ?
C4 B1 C41 C46 . . . . 121.4(3) ?
C2 B1 C41 C46 . . . . -117.9(3) ?
N51 B1 C41 C46 . . . . 2.7(4) ?
C4 B1 C41 C42 . . . . -58.4(4) ?
C2 B1 C41 C42 . . . . 62.2(4) ?
N51 B1 C41 C42 . . . . -177.2(3) ?
C46 C41 C42 C43 . . . . -0.7(4) ?
B1 C41 C42 C43 . . . . 179.1(3) ?
C46 C41 C42 C47 . . . . 177.9(3) ?
B1 C41 C42 C47 . . . . -2.2(5) ?
C41 C42 C43 C44 . . . . 0.1(5) ?
C47 C42 C43 C44 . . . . -178.7(3) ?
C42 C43 C44 C45 . . . . 0.4(5) ?
C43 C44 C45 C46 . . . . -0.2(5) ?
C43 C44 C45 C48 . . . . 178.8(3) ?
C44 C45 C46 C41 . . . . -0.6(5) ?
C48 C45 C46 C41 . . . . -179.5(3) ?
C42 C41 C46 C45 . . . . 1.0(4) ?
B1 C41 C46 C45 . . . . -178.9(3) ?
C43 C42 C47 F1 . . . . 179.7(3) ?
C41 C42 C47 F1 . . . . 0.9(5) ?
C43 C42 C47 F2 . . . . 57.0(3) ?
C41 C42 C47 F2 . . . . -121.8(3) ?
C43 C42 C47 F3 . . . . -58.8(3) ?
C41 C42 C47 F3 . . . . 122.4(3) ?
C44 C45 C48 F6 . . . . 6.1(4) ?
C46 C45 C48 F6 . . . . -174.9(3) ?
C44 C45 C48 F5 . . . . -115.5(3) ?
C46 C45 C48 F5 . . . . 63.5(4) ?
C44 C45 C48 F4 . . . . 126.4(3) ?
C46 C45 C48 F4 . . . . -54.7(4) ?
C4 B1 N51 C52 . . . . 132.4(3) ?
C41 B1 N51 C52 . . . . -101.2(3) ?
C2 B1 N51 C52 . . . . 25.3(4) ?
C4 B1 N51 C56 . . . . -48.1(3) ?
C41 B1 N51 C56 . . . . 78.3(3) ?
C2 B1 N51 C56 . . . . -155.2(3) ?
C56 N51 C52 C53 . . . . -0.2(4) ?
B1 N51 C52 C53 . . . . 179.3(3) ?
N51 C52 C53 C54 . . . . -0.7(5) ?
C52 C53 C54 C55 . . . . 0.1(5) ?
C53 C54 C55 C56 . . . . 1.3(5) ?
C52 N51 C56 C55 . . . . 1.7(5) ?
B1 N51 C56 C55 . . . . -177.8(3) ?
C54 C55 C56 N51 . . . . -2.3(5) ?
